data_4082489
loop_
_publ_author_name
'Dixon, Lily S. H.'
'Hill, Anthony F.'
'Sinha, Arup'
'Ward, Jas S.'

_publ_section_title
;
 N-Heterocyclic Silyl Pincer Ligands
;
_journal_issue 3
_journal_name_full Organometallics
_journal_page_first 653
_journal_paper_doi 10.1021/om400792j
_journal_volume 33
_journal_year 2014
_chemical_compound_source 'Research School of Chemistry'
_chemical_formula_moiety 'C38 H34 N2 P2 Si1'
_chemical_formula_sum 'C38 H34 N2 P2 Si'
_chemical_formula_weight 608.73
_space_group_IT_number 2
_symmetry_cell_setting triclinic
_symmetry_space_group_name_Hall '-P 1'
_symmetry_space_group_name_H-M 'P -1'
_atom_sites_solution_hydrogens difmap
_atom_sites_solution_primary direct
_cell_angle_alpha 71.6251(16)
_cell_angle_beta 78.7715(16)
_cell_angle_gamma 68.7673(14)
_cell_formula_units_Z 2
_cell_length_a 10.5915(3)
_cell_length_b 13.0298(3)
_cell_length_c 13.0621(3)
_cell_measurement_reflns_used 48779
_cell_measurement_temperature 200
_cell_measurement_theta_max 30
_cell_measurement_theta_min 3
_cell_volume 1587.97(7)
_computing_cell_refinement 'DENZO/SCALEPACK (Otwinowski & Minor, 1997)'
_computing_data_collection 'COLLECT (Nonius, 2001).'
_computing_data_reduction 'DENZO/SCALEPACK (Otwinowski & Minor, 1997)'
_computing_molecular_graphics 'Ortep-3 for windows (Farrugia, 1997)'
_computing_publication_material 'CRYSTALS (Betteridge et al., 2003)'
_computing_structure_refinement 'CRYSTALS (Betteridge et al., 2003)'
_computing_structure_solution 'SIR92 (Altomare et al., 1994)'
_diffrn_ambient_temperature 200
_diffrn_measured_fraction_theta_full 0.998
_diffrn_measured_fraction_theta_max 0.993
_diffrn_measurement_device Area
_diffrn_measurement_device_type 'Nonius KappaCCD'
_diffrn_measurement_method \w
_diffrn_radiation_monochromator graphite
_diffrn_radiation_type 'Mo K\a'
_diffrn_radiation_wavelength 0.71073
_diffrn_reflns_av_R_equivalents 0.047
_diffrn_reflns_limit_h_max 14
_diffrn_reflns_limit_h_min -14
_diffrn_reflns_limit_k_max 18
_diffrn_reflns_limit_k_min -18
_diffrn_reflns_limit_l_max 18
_diffrn_reflns_limit_l_min -18
_diffrn_reflns_number 43258
_diffrn_reflns_theta_full 29.493
_diffrn_reflns_theta_max 30.094
_diffrn_reflns_theta_min 2.700
_diffrn_standards_number 0
_exptl_absorpt_coefficient_mu 0.205
_exptl_absorpt_correction_T_max 0.978
_exptl_absorpt_correction_T_min 0.944
_exptl_absorpt_correction_type integration
_exptl_absorpt_process_details
;
Gaussian integration (Coppens, 1970)
;
_exptl_crystal_colour colourless
_exptl_crystal_density_diffrn 1.273
_exptl_crystal_density_method 'not measured'
_exptl_crystal_description prism
_exptl_crystal_F_000 640
_exptl_crystal_size_max 0.450
_exptl_crystal_size_mid 0.180
_exptl_crystal_size_min 0.140
_refine_diff_density_max 0.45
_refine_diff_density_min -0.44
_refine_ls_extinction_method None
_refine_ls_goodness_of_fit_ref 0.9815
_refine_ls_hydrogen_treatment mixed
_refine_ls_matrix_type full
_refine_ls_number_parameters 524
_refine_ls_number_reflns 9282
_refine_ls_number_restraints 250
_refine_ls_R_factor_all 0.0663
_refine_ls_R_factor_gt 0.0439
_refine_ls_shift/su_max 0.0016067
_refine_ls_shift/su_mean 0.0000984
_refine_ls_structure_factor_coef Fsqd
_refine_ls_weighting_details
;
 Method= Modified Sheldrick 
 w=1/[\s^2^(F^2^) + ( 0.04P)^2^ + 0.75P] 
 ,where P=(max(Fo^2^,0) + 2Fc^2^)/3 
;
_refine_ls_weighting_scheme calc
_refine_ls_wR_factor_all 0.1094
_refine_ls_wR_factor_gt 0.0976
_refine_ls_wR_factor_ref 0.1094
_reflns_limit_h_max 14
_reflns_limit_h_min -14
_reflns_limit_k_max 18
_reflns_limit_k_min -17
_reflns_limit_l_max 18
_reflns_limit_l_min 0
_reflns_number_gt 6994
_reflns_number_total 9282
_reflns_threshold_expression I>2.0\s(I)
_oxford_diffrn_Wilson_B_factor 2.59
_oxford_diffrn_Wilson_scale 1.94
_oxford_refine_ls_r_factor_ref 0.0663
_oxford_refine_ls_scale 0.7463(13)
_oxford_reflns_number_all 9282
_oxford_reflns_threshold_expression_ref I>-10.0\s(I)
_cod_data_source_file om400792j_si_002.cif
_cod_data_source_block 1
_cod_depositor_comments
;
The following automatic conversions were performed:

'_symmetry_cell_setting' value 'Triclinic' changed to 'triclinic'
according to
/usr/data/users/saulius/automatic-downloads/current/ACS/lib/dictionaries/cif_core.dic
dictionary named 'cif_core.dic' version 2.4.2 from
2011-04-26.

'_atom_sites_solution_primary' value 'Direct' changed to
'direct' according to
/usr/data/users/saulius/automatic-downloads/current/ACS/lib/dictionaries/cif_core.dic
dictionary named 'cif_core.dic' version 2.4.2 from 2011-04-26.

Automatic conversion script
Id: cif_fix_values 2281 2013-09-26 08:29:07Z andrius 
;
_cod_original_sg_symbol_H-M 'P -1 '
_cod_original_formula_sum 'C38 H34 N2 P2 Si1'
_cod_database_code 4082489

loop_
_symmetry_equiv_pos_as_xyz
x,y,z
-x,-y,-z

loop_
_atom_site_label
_atom_site_type_symbol
_atom_site_fract_x
_atom_site_fract_y
_atom_site_fract_z
_atom_site_U_iso_or_equiv
_atom_site_occupancy
_atom_site_adp_type
_atom_site_refinement_flags_posn
N1 N 0.53329(13) 0.73724(10) 0.77960(10) 0.0306 1.0000 Uani D
N2 N 0.42864(12) 0.93291(10) 0.66343(9) 0.0288 1.0000 Uani D
P1 P 0.67217(4) 0.65135(3) 0.96079(3) 0.0333 1.0000 Uani D
P2 P 0.18997(4) 1.11939(3) 0.64602(3) 0.0307 1.0000 Uani D
Si1 Si 0.53693(4) 0.87253(3) 0.76672(3) 0.0287 1.0000 Uani .
C1 C 0.60118(17) 0.62885(13) 0.85360(12) 0.0346 1.0000 Uani D
C2 C 0.37657(15) 1.05363(12) 0.60781(12) 0.0299 1.0000 Uani D
C3 C 0.46520(14) 0.73745(12) 0.69728(11) 0.0288 1.0000 Uani D
C4 C 0.45740(16) 0.64339(13) 0.67459(12) 0.0338 1.0000 Uani D
C5 C 0.38338(17) 0.65970(15) 0.58957(13) 0.0400 1.0000 Uani D
C6 C 0.32012(17) 0.76883(15) 0.52823(13) 0.0384 1.0000 Uani D
C7 C 0.32967(15) 0.86470(13) 0.54901(12) 0.0325 1.0000 Uani D
C8 C 0.40261(14) 0.84929(12) 0.63287(11) 0.0276 1.0000 Uani D
C31 C 0.70526(15) 0.89395(12) 0.71869(11) 0.0308 1.0000 Uani D
C32 C 0.73233(17) 0.98414(14) 0.73610(12) 0.0362 1.0000 Uani D
C33 C 0.85566(18) 1.00377(15) 0.69681(13) 0.0414 1.0000 Uani D
C34 C 0.95358(18) 0.93393(17) 0.64032(13) 0.0448 1.0000 Uani D
C35 C 0.92932(17) 0.84413(16) 0.62188(14) 0.0453 1.0000 Uani D
C36 C 0.80597(17) 0.82403(14) 0.66088(13) 0.0383 1.0000 Uani D
C111 C 0.78737(15) 0.50502(13) 1.00791(12) 0.0331 1.0000 Uani D
C112 C 0.77067(17) 0.43189(14) 1.10934(14) 0.0412 1.0000 Uani D
C113 C 0.8641(2) 0.32320(16) 1.14038(16) 0.0520 1.0000 Uani D
C114 C 0.97433(19) 0.28566(16) 1.07088(17) 0.0517 1.0000 Uani D
C115 C 0.99248(18) 0.35703(16) 0.96939(16) 0.0486 1.0000 Uani D
C116 C 0.90113(17) 0.46649(15) 0.93849(14) 0.0418 1.0000 Uani D
C121 C 0.53545(16) 0.66130(12) 1.07118(12) 0.0338 1.0000 Uani D
C122 C 0.5643(2) 0.67234(15) 1.16658(14) 0.0443 1.0000 Uani D
C123 C 0.4672(2) 0.68267(16) 1.25383(16) 0.0519 1.0000 Uani D
C124 C 0.3381(2) 0.68348(15) 1.24732(16) 0.0500 1.0000 Uani D
C125 C 0.30736(19) 0.67372(15) 1.15373(16) 0.0478 1.0000 Uani D
C126 C 0.40479(17) 0.66319(14) 1.06571(14) 0.0402 1.0000 Uani D
C211 C 0.17720(16) 1.26991(13) 0.61576(12) 0.0347 1.0000 Uani D
C212 C 0.26898(18) 1.31867(14) 0.54410(14) 0.0421 1.0000 Uani D
C213 C 0.2497(2) 1.43487(16) 0.52279(17) 0.0547 1.0000 Uani D
C214 C 0.1399(2) 1.50329(17) 0.57222(18) 0.0607 1.0000 Uani D
C215 C 0.0471(2) 1.45688(17) 0.64238(17) 0.0602 1.0000 Uani D
C216 C 0.0650(2) 1.34212(16) 0.66355(15) 0.0502 1.0000 Uani D
C221 C 0.19533(15) 1.07260(13) 0.79331(12) 0.0318 1.0000 Uani D
C222 C 0.24773(19) 1.11898(14) 0.85080(14) 0.0426 1.0000 Uani D
C223 C 0.2592(2) 1.07142(16) 0.96121(15) 0.0507 1.0000 Uani D
C224 C 0.2189(2) 0.97705(17) 1.01433(14) 0.0523 1.0000 Uani D
C225 C 0.16611(19) 0.93059(17) 0.95845(14) 0.0504 1.0000 Uani D
C226 C 0.15382(17) 0.97858(15) 0.84832(13) 0.0407 1.0000 Uani D
H12 H 0.6784(15) 0.5828(13) 0.8141(12) 0.0420(18) 1.0000 Uiso D
H11 H 0.5384(15) 0.5856(13) 0.8856(12) 0.0419(18) 1.0000 Uiso D
H22 H 0.4253(15) 1.0938(12) 0.6281(12) 0.0363(18) 1.0000 Uiso D
H21 H 0.3912(15) 1.0648(12) 0.5296(11) 0.0361(18) 1.0000 Uiso D
H41 H 0.5009(11) 0.5686(12) 0.7161(10) 0.0398(18) 1.0000 Uiso D
H51 H 0.3760(11) 0.5943(12) 0.5767(10) 0.0475(19) 1.0000 Uiso D
H61 H 0.2701(11) 0.7780(12) 0.4707(10) 0.0450(18) 1.0000 Uiso D
H71 H 0.2887(11) 0.9387(12) 0.5054(10) 0.0378(18) 1.0000 Uiso D
H321 H 0.6639(14) 1.0324(11) 0.7762(8) 0.0438(18) 1.0000 Uiso D
H331 H 0.8709(14) 1.0655(11) 0.7085(9) 0.0508(19) 1.0000 Uiso D
H341 H 1.0351(14) 0.9492(11) 0.6136(9) 0.0528(19) 1.0000 Uiso D
H351 H 0.9953(15) 0.7956(11) 0.5840(9) 0.0548(19) 1.0000 Uiso D
H361 H 0.7894(14) 0.7621(11) 0.6480(9) 0.0464(18) 1.0000 Uiso D
H1121 H 0.6969(13) 0.4565(12) 1.1584(11) 0.0493(19) 1.0000 Uiso D
H1131 H 0.8510(14) 0.2729(13) 1.2108(12) 0.0619(19) 1.0000 Uiso D
H1141 H 1.0372(14) 0.2120(12) 1.0923(12) 0.0610(19) 1.0000 Uiso D
H1151 H 1.0670(14) 0.3333(13) 0.9198(12) 0.0579(19) 1.0000 Uiso D
H1161 H 0.9153(14) 0.5157(12) 0.8714(11) 0.0513(19) 1.0000 Uiso D
H1221 H 0.6522(15) 0.6712(8) 1.1722(12) 0.0543(19) 1.0000 Uiso D
H1231 H 0.4908(16) 0.6895(8) 1.3161(12) 0.0627(19) 1.0000 Uiso D
H1241 H 0.2704(15) 0.6905(8) 1.3065(12) 0.0599(19) 1.0000 Uiso D
H1251 H 0.2186(15) 0.6748(8) 1.1481(12) 0.0581(19) 1.0000 Uiso D
H1261 H 0.3820(14) 0.6576(8) 1.0023(11) 0.0477(19) 1.0000 Uiso D
H2121 H 0.3456(13) 1.2726(12) 0.5097(9) 0.0501(19) 1.0000 Uiso D
H2131 H 0.3149(14) 1.4663(14) 0.4730(10) 0.0665(19) 1.0000 Uiso D
H2141 H 0.1281(15) 1.5825(13) 0.5575(10) 0.0727(19) 1.0000 Uiso D
H2151 H -0.0311(14) 1.5047(14) 0.6759(10) 0.0703(19) 1.0000 Uiso D
H2161 H -0.0001(14) 1.3103(13) 0.7105(10) 0.0615(19) 1.0000 Uiso D
H2221 H 0.2787(10) 1.1824(11) 0.8125(12) 0.0509(19) 1.0000 Uiso D
H2231 H 0.2960(10) 1.1043(11) 0.9987(12) 0.0606(19) 1.0000 Uiso D
H2241 H 0.2283(11) 0.9429(12) 1.0892(12) 0.0627(19) 1.0000 Uiso D
H2251 H 0.1360(10) 0.8659(11) 0.9958(13) 0.0617(19) 1.0000 Uiso D
H2261 H 0.1160(10) 0.9467(11) 0.8103(12) 0.0492(19) 1.0000 Uiso D
H1 H 0.4883(17) 0.9156(14) 0.8626(14) 0.035(4) 1.0000 Uiso .

loop_
_atom_site_aniso_label
_atom_site_aniso_U_11
_atom_site_aniso_U_22
_atom_site_aniso_U_33
_atom_site_aniso_U_23
_atom_site_aniso_U_13
_atom_site_aniso_U_12
N1 0.0334(6) 0.0281(6) 0.0280(6) -0.0019(5) -0.0077(5) -0.0096(5)
N2 0.0290(6) 0.0261(6) 0.0295(6) -0.0044(5) -0.0055(5) -0.0079(5)
P1 0.0355(2) 0.03016(19) 0.03182(19) -0.00246(15) -0.00715(15) -0.01078(16)
P2 0.02804(18) 0.03300(19) 0.02874(18) -0.00596(14) -0.00350(14) -0.00883(15)
Si1 0.0294(2) 0.02875(19) 0.02679(19) -0.00533(15) -0.00454(15) -0.00877(15)
C1 0.0402(8) 0.0273(7) 0.0312(7) -0.0024(6) -0.0091(6) -0.0068(6)
C2 0.0287(7) 0.0274(7) 0.0295(7) -0.0043(5) -0.0027(5) -0.0073(6)
C3 0.0271(7) 0.0313(7) 0.0256(6) -0.0042(5) -0.0003(5) -0.0108(6)
C4 0.0356(8) 0.0309(7) 0.0336(7) -0.0068(6) -0.0009(6) -0.0118(6)
C5 0.0456(9) 0.0403(9) 0.0403(8) -0.0140(7) -0.0028(7) -0.0187(7)
C6 0.0399(9) 0.0451(9) 0.0351(8) -0.0125(7) -0.0067(6) -0.0162(7)
C7 0.0303(7) 0.0358(8) 0.0289(7) -0.0058(6) -0.0044(6) -0.0094(6)
C8 0.0252(6) 0.0295(7) 0.0266(6) -0.0068(5) 0.0004(5) -0.0093(5)
C31 0.0309(7) 0.0329(7) 0.0269(7) -0.0023(5) -0.0076(5) -0.0108(6)
C32 0.0390(8) 0.0377(8) 0.0328(7) -0.0068(6) -0.0071(6) -0.0138(7)
C33 0.0449(9) 0.0468(9) 0.0386(8) -0.0039(7) -0.0115(7) -0.0243(8)
C34 0.0356(8) 0.0628(11) 0.0357(8) -0.0024(8) -0.0069(7) -0.0230(8)
C35 0.0340(8) 0.0561(11) 0.0408(9) -0.0143(8) -0.0020(7) -0.0086(8)
C36 0.0366(8) 0.0395(8) 0.0387(8) -0.0114(7) -0.0048(6) -0.0107(7)
C111 0.0308(7) 0.0327(7) 0.0361(7) -0.0058(6) -0.0095(6) -0.0102(6)
C112 0.0361(8) 0.0370(8) 0.0411(9) 0.0005(7) -0.0065(7) -0.0087(7)
C113 0.0474(10) 0.0405(9) 0.0531(11) 0.0051(8) -0.0137(8) -0.0072(8)
C114 0.0422(10) 0.0392(9) 0.0673(12) -0.0104(9) -0.0194(9) -0.0016(8)
C115 0.0364(9) 0.0509(10) 0.0594(11) -0.0234(9) -0.0075(8) -0.0061(8)
C116 0.0382(9) 0.0445(9) 0.0414(9) -0.0114(7) -0.0048(7) -0.0112(7)
C121 0.0388(8) 0.0262(7) 0.0354(7) -0.0058(6) -0.0071(6) -0.0095(6)
C122 0.0479(10) 0.0473(10) 0.0456(9) -0.0170(8) -0.0060(8) -0.0196(8)
C123 0.0664(13) 0.0512(11) 0.0433(10) -0.0202(8) -0.0035(9) -0.0194(9)
C124 0.0548(11) 0.0416(9) 0.0468(10) -0.0138(8) 0.0071(8) -0.0121(8)
C125 0.0368(9) 0.0459(10) 0.0557(11) -0.0117(8) -0.0014(8) -0.0108(8)
C126 0.0379(8) 0.0397(9) 0.0419(9) -0.0101(7) -0.0088(7) -0.0092(7)
C211 0.0333(8) 0.0318(7) 0.0328(7) -0.0062(6) -0.0062(6) -0.0038(6)
C212 0.0420(9) 0.0326(8) 0.0457(9) -0.0088(7) 0.0003(7) -0.0087(7)
C213 0.0587(12) 0.0361(9) 0.0656(12) -0.0096(9) -0.0008(10) -0.0170(9)
C214 0.0736(14) 0.0323(9) 0.0691(14) -0.0136(9) -0.0094(11) -0.0074(9)
C215 0.0642(13) 0.0424(10) 0.0554(12) -0.0170(9) -0.0010(10) 0.0052(9)
C216 0.0463(10) 0.0409(9) 0.0456(10) -0.0077(8) 0.0032(8) -0.0005(8)
C221 0.0289(7) 0.0330(7) 0.0295(7) -0.0087(6) -0.0012(5) -0.0058(6)
C222 0.0543(10) 0.0354(8) 0.0396(9) -0.0120(7) -0.0089(7) -0.0123(7)
C223 0.0656(12) 0.0464(10) 0.0421(9) -0.0200(8) -0.0146(8) -0.0085(9)
C224 0.0627(12) 0.0555(11) 0.0296(8) -0.0079(8) -0.0055(8) -0.0109(9)
C225 0.0540(11) 0.0563(11) 0.0365(9) 0.0012(8) -0.0030(8) -0.0250(9)
C226 0.0405(9) 0.0457(9) 0.0356(8) -0.0047(7) -0.0051(7) -0.0179(7)

loop_
_atom_type_symbol
_atom_type_scat_dispersion_real
_atom_type_scat_dispersion_imag
_atom_type_scat_Cromer_Mann_a1
_atom_type_scat_Cromer_Mann_b1
_atom_type_scat_Cromer_Mann_a2
_atom_type_scat_Cromer_Mann_b2
_atom_type_scat_Cromer_Mann_a3
_atom_type_scat_Cromer_Mann_b3
_atom_type_scat_Cromer_Mann_a4
_atom_type_scat_Cromer_Mann_b4
_atom_type_scat_Cromer_Mann_c
_atom_type_scat_source
C 0.0033 0.0016 2.3100 20.8439 1.0200 10.2075 1.5886 0.5687 0.8650 51.6512 0.2156 'International Tables Vol C 4.2.6.8 and 6.1.1.4'
H 0.0000 0.0000 0.4930 10.5109 0.3229 26.1257 0.1402 3.1424 0.0408 57.7998 0.0030 'International Tables Vol C 4.2.6.8 and 6.1.1.4'
N 0.0061 0.0033 12.2126 0.0057 3.1322 9.8933 2.0125 28.9975 1.1663 0.5826 -11.5290 'International Tables Vol C 4.2.6.8 and 6.1.1.4'
P 0.1023 0.0942 6.4345 1.9067 4.1791 27.1570 1.7800 0.5260 1.4908 68.1645 1.1149 'International Tables Vol C 4.2.6.8 and 6.1.1.4'
Si 0.0817 0.0704 6.2915 2.4386 3.0353 32.3337 1.9891 0.6785 1.5410 81.6937 1.1407 'International Tables Vol C 4.2.6.8 and 6.1.1.4'

loop_
_exptl_crystal_face_index_h
_exptl_crystal_face_index_k
_exptl_crystal_face_index_l
_exptl_crystal_face_perp_dist
-7 -4 -5 0.110
1 -6 -5 0.045
0 -7 0 0.140
0 6 -1 0.135
6 -1 0 0.010
-1 7 6 0.090
-1 -2 4 0.250
1 2 -4 0.171

loop_
_geom_angle_atom_site_label_1
_geom_angle_atom_site_label_2
_geom_angle_atom_site_label_3
_geom_angle
_geom_angle_publ_flag
Si1 N1 C1 129.09(10) yes
Si1 N1 C3 111.32(9) yes
C1 N1 C3 119.22(12) yes
Si1 N2 C2 126.26(10) yes
Si1 N2 C8 111.61(9) yes
C2 N2 C8 122.00(12) yes
C1 P1 C111 97.91(7) yes
C1 P1 C121 104.58(7) yes
C111 P1 C121 102.73(7) yes
C2 P2 C211 100.78(7) yes
C2 P2 C221 97.80(6) yes
C211 P2 C221 101.74(7) yes
N2 Si1 N1 91.61(6) yes
N2 Si1 C31 111.52(6) yes
N1 Si1 C31 115.40(7) yes
N2 Si1 H1 115.9(7) no
N1 Si1 H1 116.6(7) no
C31 Si1 H1 105.8(7) no
P1 C1 N1 111.17(11) yes
P1 C1 H12 106.7(9) no
N1 C1 H12 110.0(9) no
P1 C1 H11 110.6(9) no
N1 C1 H11 110.3(9) no
H12 C1 H11 108.1(11) no
P2 C2 N2 112.67(10) yes
P2 C2 H22 107.5(9) no
N2 C2 H22 108.4(9) no
P2 C2 H21 108.8(9) no
N2 C2 H21 110.3(9) no
H22 C2 H21 109.1(11) no
N1 C3 C4 127.02(13) yes
N1 C3 C8 112.63(12) yes
C4 C3 C8 120.34(13) yes
C3 C4 C5 119.30(14) yes
C3 C4 H41 120.7(9) no
C5 C4 H41 120.0(9) no
C4 C5 C6 120.30(15) yes
C4 C5 H51 118.4(9) no
C6 C5 H51 121.3(9) no
C5 C6 C7 120.91(15) yes
C5 C6 H61 118.9(9) no
C7 C6 H61 120.2(9) no
C6 C7 C8 119.13(14) yes
C6 C7 H71 120.4(9) no
C8 C7 H71 120.5(9) no
C3 C8 N2 112.21(12) yes
C3 C8 C7 119.98(13) yes
N2 C8 C7 127.78(13) yes
Si1 C31 C32 120.39(12) yes
Si1 C31 C36 121.56(12) yes
C32 C31 C36 118.00(14) yes
C31 C32 C33 120.92(16) yes
C31 C32 H321 118.6(9) no
C33 C32 H321 120.4(9) no
C32 C33 C34 120.24(16) yes
C32 C33 H331 119.4(9) no
C34 C33 H331 120.4(9) no
C33 C34 C35 120.00(16) yes
C33 C34 H341 119.0(9) no
C35 C34 H341 121.0(9) no
C34 C35 C36 120.08(16) yes
C34 C35 H351 120.9(9) no
C36 C35 H351 119.0(9) no
C31 C36 C35 120.77(16) yes
C31 C36 H361 119.3(9) no
C35 C36 H361 119.9(9) no
P1 C111 C112 124.10(13) yes
P1 C111 C116 117.71(12) yes
C112 C111 C116 118.15(15) yes
C111 C112 C113 120.85(17) yes
C111 C112 H1121 119.9(9) no
C113 C112 H1121 119.3(9) no
C112 C113 C114 120.48(18) yes
C112 C113 H1131 120.1(10) no
C114 C113 H1131 119.4(10) no
C113 C114 C115 119.55(17) yes
C113 C114 H1141 120.1(10) no
C115 C114 H1141 120.3(10) no
C114 C115 C116 120.36(18) yes
C114 C115 H1151 121.4(10) no
C116 C115 H1151 118.3(10) no
C111 C116 C115 120.59(17) yes
C111 C116 H1161 119.0(9) no
C115 C116 H1161 120.4(9) no
P1 C121 C122 116.94(13) yes
P1 C121 C126 125.11(12) yes
C122 C121 C126 117.91(16) yes
C121 C122 C123 121.42(17) yes
C121 C122 H1221 119.4(9) no
C123 C122 H1221 119.1(9) no
C122 C123 C124 119.90(18) yes
C122 C123 H1231 118.7(10) no
C124 C123 H1231 121.4(10) no
C123 C124 C125 119.55(17) yes
C123 C124 H1241 120.9(10) no
C125 C124 H1241 119.6(10) no
C124 C125 C126 120.76(18) yes
C124 C125 H1251 120.3(9) no
C126 C125 H1251 119.0(10) no
C125 C126 C121 120.45(16) yes
C125 C126 H1261 119.7(9) no
C121 C126 H1261 119.8(9) no
P2 C211 C212 124.19(12) yes
P2 C211 C216 118.20(13) yes
C212 C211 C216 117.54(16) yes
C211 C212 C213 120.70(17) yes
C211 C212 H2121 119.9(9) no
C213 C212 H2121 119.4(9) no
C212 C213 C214 120.49(19) yes
C212 C213 H2131 118.9(10) no
C214 C213 H2131 120.6(10) no
C213 C214 C215 119.65(18) yes
C213 C214 H2141 119.8(10) no
C215 C214 H2141 120.5(10) no
C214 C215 C216 120.25(18) yes
C214 C215 H2151 120.0(10) no
C216 C215 H2151 119.7(10) no
C211 C216 C215 121.34(18) yes
C211 C216 H2161 118.2(10) no
C215 C216 H2161 120.4(10) no
P2 C221 C222 124.38(12) yes
P2 C221 C226 116.63(12) yes
C222 C221 C226 118.78(15) yes
C221 C222 C223 120.54(17) yes
C221 C222 H2221 118.7(9) no
C223 C222 H2221 120.7(9) no
C222 C223 C224 119.85(17) yes
C222 C223 H2231 119.0(10) no
C224 C223 H2231 121.1(10) no
C223 C224 C225 120.21(17) yes
C223 C224 H2241 120.5(10) no
C225 C224 H2241 119.3(10) no
C224 C225 C226 119.91(18) yes
C224 C225 H2251 120.2(10) no
C226 C225 H2251 119.9(10) no
C225 C226 C221 120.71(17) yes
C225 C226 H2261 119.6(9) no
C221 C226 H2261 119.7(9) no

loop_
_geom_bond_atom_site_label_1
_geom_bond_atom_site_label_2
_geom_bond_distance
_geom_bond_publ_flag
N1 Si1 1.7311(13) yes
N1 C1 1.4562(18) yes
N1 C3 1.4054(18) yes
N2 Si1 1.7420(12) yes
N2 C2 1.4537(18) yes
N2 C8 1.3989(18) yes
P1 C1 1.8547(16) yes
P1 C111 1.8359(15) yes
P1 C121 1.8335(16) yes
P2 C2 1.8836(15) yes
P2 C211 1.8333(16) yes
P2 C221 1.8315(15) yes
Si1 C31 1.8613(15) yes
Si1 H1 1.460(17) no
C1 H12 0.985(14) no
C1 H11 0.974(14) no
C2 H22 0.973(13) no
C2 H21 0.975(13) no
C3 C4 1.382(2) yes
C3 C8 1.4197(19) yes
C4 C5 1.401(2) yes
C4 H41 0.946(13) no
C5 C6 1.383(2) yes
C5 H51 0.951(14) no
C6 C7 1.400(2) yes
C6 H61 0.955(14) no
C7 C8 1.384(2) yes
C7 H71 0.943(13) no
C31 C32 1.397(2) yes
C31 C36 1.398(2) yes
C32 C33 1.390(2) yes
C32 H321 0.962(14) no
C33 C34 1.375(3) yes
C33 H331 0.937(14) no
C34 C35 1.383(3) yes
C34 H341 0.933(14) no
C35 C36 1.393(2) yes
C35 H351 0.936(14) no
C36 H361 0.954(14) no
C111 C112 1.389(2) yes
C111 C116 1.396(2) yes
C112 C113 1.388(2) yes
C112 H1121 0.936(14) no
C113 C114 1.371(3) yes
C113 H1131 0.965(15) no
C114 C115 1.383(3) yes
C114 H1141 0.940(15) no
C115 C116 1.387(2) yes
C115 H1151 0.943(15) no
C116 H1161 0.930(14) no
C121 C122 1.400(2) yes
C121 C126 1.391(2) yes
C122 C123 1.384(3) yes
C122 H1221 0.943(14) no
C123 C124 1.383(3) yes
C123 H1231 0.934(15) no
C124 C125 1.378(3) yes
C124 H1241 0.950(15) no
C125 C126 1.393(3) yes
C125 H1251 0.952(15) no
C126 H1261 0.937(14) no
C211 C212 1.394(2) yes
C211 C216 1.400(2) yes
C212 C213 1.394(2) yes
C212 H2121 0.947(14) no
C213 C214 1.372(3) yes
C213 H2131 0.964(15) no
C214 C215 1.379(3) yes
C214 H2141 0.953(15) no
C215 C216 1.379(3) yes
C215 H2151 0.961(15) no
C216 H2161 0.951(15) no
C221 C222 1.389(2) yes
C221 C226 1.387(2) yes
C222 C223 1.389(2) yes
C222 H2221 0.955(14) no
C223 C224 1.380(3) yes
C223 H2231 0.949(15) no
C224 C225 1.376(3) yes
C224 H2241 0.946(15) no
C225 C226 1.387(2) yes
C225 H2251 0.962(15) no
C226 H2261 0.953(14) no
